data_7006328
loop_
_publ_author_name
'Avent, Anthony G.'
'Antolini, Floria'
'Hitchcock, Peter B.'
'Khvostov, Alexei V.'
'Lappert, Michael F.'
'Protchenko, Andrey V.'

_publ_section_title
;
 Reactions between a sodium amide Na[N(SiMe3)R1] (R1 = SiMe3, SiMe2Ph
 or But) and a cyanoalkane RCN (R = Ad or Bu(t)).
;
_journal_issue 7
_journal_name_full 'Dalton transactions (Cambridge, England : 2003)'
_journal_page_first 919
_journal_page_last 927
_journal_paper_doi 10.1039/b506753g
_journal_year 2006
_chemical_compound_source 'synthesis as described'
_chemical_formula_moiety 'C34 H66 N4 Na2 Si4'
_chemical_formula_sum 'C34 H66 N4 Na2 Si4'
_chemical_formula_weight 689.25
_chemical_name_common ((Na(NCAd)(Me3SiNSiMe3))2)
_chemical_name_systematic
;
?
;
_space_group_IT_number 2
_symmetry_cell_setting triclinic
_symmetry_Int_Tables_number 2
_symmetry_space_group_name_Hall '-P 1'
_symmetry_space_group_name_H-M 'P -1'
_atom_sites_solution_hydrogens geom
_atom_sites_solution_primary direct
_atom_sites_solution_secondary difmap
_audit_conform_dict_location ftp://ftp.iucr.org/cifdics/cif_core.dic
_audit_conform_dict_name cif_core.dic
_audit_conform_dict_version 2.1
_audit_creation_date 2000-07-13T11:09:51-00:00
_audit_creation_method 'WinGX routine CIF_UPDATE'
_cell_angle_alpha 84.169(2)
_cell_angle_beta 85.751(2)
_cell_angle_gamma 81.851(2)
_cell_formula_units_Z 2
_cell_length_a 9.8840(4)
_cell_length_b 9.9561(2)
_cell_length_c 22.0449(8)
_cell_measurement_reflns_used 33024
_cell_measurement_temperature 173(2)
_cell_measurement_theta_max 25.028
_cell_measurement_theta_min 3.705
_cell_measurement_wavelength 0.71073
_cell_volume 2132.41(12)
_computing_cell_refinement 'HKL Scalepack (Otwinowski & Minor 1997)'
_computing_data_reduction 'HKL Denzo and Scalepack (Otwinowski & Minor 1997)'
_computing_molecular_graphics 'Ortep-3 for Windows (Farrugia, 1997)'
_computing_publication_material 'WinGX publication routines (Farrugia, 1999)'
_computing_structure_refinement 'SHELXL-97 (Sheldrick, 1997)'
_computing_structure_solution 'SHELXS-97 (Sheldrick, 1997)'
_diffrn_ambient_temperature 173(2)
_diffrn_measured_fraction_theta_full 0.984
_diffrn_measured_fraction_theta_max 0.984
_diffrn_measurement_device KappaCCD
_diffrn_measurement_method CCD
_diffrn_radiation_monochromator graphite
_diffrn_radiation_probe x-ray
_diffrn_radiation_type MoK\a
_diffrn_radiation_wavelength 0.71073
_diffrn_reflns_av_R_equivalents 0.0482
_diffrn_reflns_av_unetI/netI 0.0438
_diffrn_reflns_limit_h_max 11
_diffrn_reflns_limit_h_min -11
_diffrn_reflns_limit_k_max 11
_diffrn_reflns_limit_k_min -11
_diffrn_reflns_limit_l_max 26
_diffrn_reflns_limit_l_min -26
_diffrn_reflns_number 24257
_diffrn_reflns_theta_full 25.03
_diffrn_reflns_theta_max 25.03
_diffrn_reflns_theta_min 4.13
_exptl_absorpt_coefficient_mu 0.186
_exptl_absorpt_correction_type none
_exptl_crystal_colour colourless
_exptl_crystal_density_diffrn 1.073
_exptl_crystal_density_method 'not measured'
_exptl_crystal_description prism
_exptl_crystal_F_000 752
_exptl_crystal_size_max 0.3
_exptl_crystal_size_mid 0.3
_exptl_crystal_size_min 0.3
_refine_diff_density_max 0.585
_refine_diff_density_min -0.317
_refine_diff_density_rms 0.053
_refine_ls_extinction_method none
_refine_ls_goodness_of_fit_ref 1.044
_refine_ls_hydrogen_treatment constr
_refine_ls_matrix_type full
_refine_ls_number_parameters 397
_refine_ls_number_reflns 7413
_refine_ls_number_restraints 0
_refine_ls_restrained_S_all 1.044
_refine_ls_R_factor_all 0.0704
_refine_ls_R_factor_gt 0.0553
_refine_ls_shift/su_max 0
_refine_ls_shift/su_mean 0
_refine_ls_structure_factor_coef Fsqd
_refine_ls_weighting_details 'calc w=1/[\s^2^(Fo^2^)+(0.0770P)^2^+1.5911P] where P=(Fo^2^+2Fc^2^)/3'
_refine_ls_weighting_scheme calc
_refine_ls_wR_factor_gt 0.148
_refine_ls_wR_factor_ref 0.158
_reflns_number_gt 5957
_reflns_number_total 7413
_reflns_threshold_expression >2sigma(I)
_cod_data_source_file b506753g.txt
_cod_data_source_block (1a)-jul1400
_cod_original_sg_symbol_H-M P-1
_cod_database_code 7006328

loop_
_symmetry_equiv_pos_as_xyz
'x, y, z'
'-x, -y, -z'

loop_
_atom_site_label
_atom_site_type_symbol
_atom_site_fract_x
_atom_site_fract_y
_atom_site_fract_z
_atom_site_U_iso_or_equiv
_atom_site_adp_type
_atom_site_occupancy
_atom_site_symmetry_multiplicity
_atom_site_calc_flag
_atom_site_refinement_flags
_atom_site_disorder_assembly
_atom_site_disorder_group
Na1 Na 0.36276(11) 0.36079(11) 0.25500(5) 0.0419(3) Uani 1 1 d . . .
Na2 Na 0.14308(11) 0.60611(10) 0.25081(5) 0.0419(3) Uani 1 1 d . . .
Si1 Si 0.23138(8) 0.43213(7) 0.38909(3) 0.0362(2) Uani 1 1 d . . .
Si2 Si 0.39513(8) 0.64957(8) 0.32866(4) 0.0420(2) Uani 1 1 d . . .
Si3 Si 0.32360(8) 0.49706(8) 0.11669(3) 0.0408(2) Uani 1 1 d . . .
Si4 Si 0.07880(8) 0.36836(8) 0.16981(3) 0.0394(2) Uani 1 1 d . . .
N1 N 0.3004(2) 0.5222(2) 0.32857(9) 0.0352(5) Uani 1 1 d . . .
N2 N 0.2136(2) 0.4521(2) 0.17484(9) 0.0353(5) Uani 1 1 d . . .
N3 N 0.5017(3) 0.1570(3) 0.22747(13) 0.0631(8) Uani 1 1 d . . .
N4 N -0.0224(3) 0.7785(3) 0.28836(13) 0.0603(7) Uani 1 1 d . . .
C1 C 0.3201(4) 0.4166(4) 0.46265(15) 0.0629(9) Uani 1 1 d . . .
H1A H 0.4173 0.3825 0.4552 0.094 Uiso 1 1 calc R . .
H1B H 0.278 0.3531 0.4927 0.094 Uiso 1 1 calc R . .
H1C H 0.3113 0.5063 0.4784 0.094 Uiso 1 1 calc R . .
C2 C 0.0478(3) 0.4976(3) 0.40961(15) 0.0545(8) Uani 1 1 d . . .
H2A H -0.0049 0.5075 0.3731 0.082 Uiso 1 1 calc R . .
H2B H 0.0427 0.5864 0.4258 0.082 Uiso 1 1 calc R . .
H2C H 0.0099 0.4332 0.4406 0.082 Uiso 1 1 calc R . .
C3 C 0.2296(3) 0.2513(3) 0.37027(14) 0.0471(7) Uani 1 1 d . . .
H3A H 0.3231 0.2104 0.3591 0.071 Uiso 1 1 calc R . .
H3B H 0.1719 0.2518 0.3359 0.071 Uiso 1 1 calc R . .
H3C H 0.1928 0.198 0.406 0.071 Uiso 1 1 calc R . .
C4 C 0.5840(3) 0.5916(4) 0.32096(19) 0.0697(10) Uani 1 1 d . . .
H4A H 0.6049 0.5375 0.2859 0.105 Uiso 1 1 calc R . .
H4B H 0.6128 0.5359 0.3582 0.105 Uiso 1 1 calc R . .
H4C H 0.6332 0.6713 0.3147 0.105 Uiso 1 1 calc R . .
C5 C 0.3569(4) 0.7811(3) 0.26196(16) 0.0656(10) Uani 1 1 d . . .
H5A H 0.3707 0.7367 0.2239 0.098 Uiso 1 1 calc R . .
H5B H 0.4184 0.8504 0.2607 0.098 Uiso 1 1 calc R . .
H5C H 0.2617 0.8242 0.2667 0.098 Uiso 1 1 calc R . .
C6 C 0.3636(4) 0.7516(4) 0.39666(16) 0.0657(10) Uani 1 1 d . . .
H6A H 0.2656 0.7842 0.4022 0.099 Uiso 1 1 calc R . .
H6B H 0.4149 0.8297 0.39 0.099 Uiso 1 1 calc R . .
H6C H 0.3939 0.6942 0.4332 0.099 Uiso 1 1 calc R . .
C7 C 0.3542(4) 0.3786(4) 0.05410(16) 0.0674(10) Uani 1 1 d . . .
H7A H 0.381 0.2852 0.0719 0.101 Uiso 1 1 calc R . .
H7B H 0.4274 0.4063 0.0251 0.101 Uiso 1 1 calc R . .
H7C H 0.2699 0.3828 0.0327 0.101 Uiso 1 1 calc R . .
C8 C 0.2729(5) 0.6721(4) 0.07878(19) 0.0791(12) Uani 1 1 d . . .
H8A H 0.1813 0.6781 0.0637 0.119 Uiso 1 1 calc R . .
H8B H 0.3386 0.6905 0.0445 0.119 Uiso 1 1 calc R . .
H8C H 0.2724 0.7394 0.1083 0.119 Uiso 1 1 calc R . .
C9 C 0.4998(3) 0.4973(4) 0.14340(15) 0.0568(8) Uani 1 1 d . . .
H9A H 0.532 0.4076 0.1637 0.085 Uiso 1 1 calc R . .
H9B H 0.4966 0.5667 0.1722 0.085 Uiso 1 1 calc R . .
H9C H 0.5625 0.5179 0.1082 0.085 Uiso 1 1 calc R . .
C10 C -0.0609(3) 0.4200(4) 0.22921(16) 0.0573(8) Uani 1 1 d . . .
H10A H -0.0881 0.5188 0.2236 0.086 Uiso 1 1 calc R . .
H10B H -0.0271 0.3947 0.2701 0.086 Uiso 1 1 calc R . .
H10C H -0.14 0.3734 0.2248 0.086 Uiso 1 1 calc R . .
C11 C 0.1221(4) 0.1788(3) 0.18493(17) 0.0604(9) Uani 1 1 d . . .
H11A H 0.1942 0.1454 0.1551 0.091 Uiso 1 1 calc R . .
H11B H 0.0404 0.1353 0.1814 0.091 Uiso 1 1 calc R . .
H11C H 0.1542 0.1565 0.2262 0.091 Uiso 1 1 calc R . .
C12 C -0.0068(4) 0.3992(4) 0.09516(16) 0.0644(9) Uani 1 1 d . . .
H12A H -0.0314 0.4973 0.0851 0.097 Uiso 1 1 calc R . .
H12B H -0.0897 0.3547 0.0988 0.097 Uiso 1 1 calc R . .
H12C H 0.0561 0.3615 0.0628 0.097 Uiso 1 1 calc R . .
C13 C 0.5662(3) 0.0955(3) 0.19149(14) 0.0475(7) Uani 1 1 d . . .
C14 C 0.6520(3) 0.0192(3) 0.14561(13) 0.0409(6) Uani 1 1 d . . .
C15 C 0.7564(3) -0.0871(3) 0.17701(14) 0.0539(8) Uani 1 1 d . . .
H15A H 0.7088 -0.1522 0.2048 0.065 Uiso 1 1 calc R . .
H15B H 0.8138 -0.0423 0.2015 0.065 Uiso 1 1 calc R . .
C16 C 0.8463(3) -0.1629(4) 0.12877(15) 0.0564(8) Uani 1 1 d . . .
H16 H 0.916 -0.2324 0.149 0.068 Uiso 1 1 calc R . .
C17 C 0.7563(4) -0.2332(3) 0.09241(16) 0.0578(8) Uani 1 1 d . . .
H17A H 0.709 -0.2986 0.1202 0.069 Uiso 1 1 calc R . .
H17B H 0.8138 -0.2845 0.0615 0.069 Uiso 1 1 calc R . .
C18 C 0.6506(3) -0.1278(3) 0.06073(14) 0.0536(8) Uani 1 1 d . . .
H18 H 0.5928 -0.1749 0.0366 0.064 Uiso 1 1 calc R . .
C19 C 0.5596(3) -0.0506(3) 0.10841(15) 0.0531(8) Uani 1 1 d . . .
H19A H 0.5098 -0.1145 0.1359 0.064 Uiso 1 1 calc R . .
H19B H 0.4916 0.0187 0.088 0.064 Uiso 1 1 calc R . .
C20 C 0.7245(4) 0.1200(3) 0.10211(16) 0.0596(9) Uani 1 1 d . . .
H20A H 0.6559 0.1895 0.0822 0.072 Uiso 1 1 calc R . .
H20B H 0.7826 0.1672 0.1253 0.072 Uiso 1 1 calc R . .
C21 C 0.8129(4) 0.0430(4) 0.05376(16) 0.0649(10) Uani 1 1 d . . .
H21 H 0.8608 0.1081 0.0253 0.078 Uiso 1 1 calc R . .
C22 C 0.7244(4) -0.0292(4) 0.01826(14) 0.0655(10) Uani 1 1 d . . .
H22A H 0.7823 -0.0793 -0.0129 0.079 Uiso 1 1 calc R . .
H22B H 0.6567 0.0387 -0.003 0.079 Uiso 1 1 calc R . .
C23 C 0.9178(4) -0.0620(4) 0.08584(17) 0.0684(10) Uani 1 1 d . . .
H23A H 0.9779 -0.1113 0.0551 0.082 Uiso 1 1 calc R . .
H23B H 0.9757 -0.0153 0.1093 0.082 Uiso 1 1 calc R . .
C24 C -0.0802(3) 0.8536(3) 0.32036(13) 0.0458(7) Uani 1 1 d . . .
C25 C -0.1531(3) 0.9522(3) 0.36034(12) 0.0393(6) Uani 1 1 d . . .
C26 C -0.1046(3) 0.9192(3) 0.42579(14) 0.0514(7) Uani 1 1 d . . .
H26A H -0.0048 0.9222 0.4253 0.062 Uiso 1 1 calc R . .
H26B H -0.1223 0.8263 0.4416 0.062 Uiso 1 1 calc R . .
C27 C -0.1819(3) 1.0245(3) 0.46804(13) 0.0446(7) Uani 1 1 d . . .
H27 H -0.1507 1.0034 0.5105 0.054 Uiso 1 1 calc R . .
C28 C -0.1503(4) 1.1645(4) 0.44253(15) 0.0567(8) Uani 1 1 d . . .
H28A H -0.1963 1.2335 0.4693 0.068 Uiso 1 1 calc R . .
H28B H -0.0504 1.1668 0.4418 0.068 Uiso 1 1 calc R . .
C29 C -0.1986(3) 1.1987(3) 0.37858(14) 0.0498(7) Uani 1 1 d . . .
H29 H -0.1796 1.2925 0.3632 0.06 Uiso 1 1 calc R . .
C30 C -0.1227(3) 1.0965(3) 0.33617(15) 0.0526(8) Uani 1 1 d . . .
H30A H -0.0229 1.1002 0.335 0.063 Uiso 1 1 calc R . .
H30B H -0.1534 1.1193 0.2942 0.063 Uiso 1 1 calc R . .
C31 C -0.3074(3) 0.9468(3) 0.36176(15) 0.0490(7) Uani 1 1 d . . .
H31A H -0.3271 0.8541 0.377 0.059 Uiso 1 1 calc R . .
H31B H -0.3398 0.9681 0.32 0.059 Uiso 1 1 calc R . .
C32 C -0.3825(3) 1.0514(3) 0.40402(14) 0.0459(7) Uani 1 1 d . . .
H32 H -0.4834 1.0483 0.4052 0.055 Uiso 1 1 calc R . .
C33 C -0.3326(3) 1.0173(3) 0.46794(14) 0.0539(8) Uani 1 1 d . . .
H33A H -0.3832 1.0823 0.4955 0.065 Uiso 1 1 calc R . .
H33B H -0.3511 0.9245 0.4835 0.065 Uiso 1 1 calc R . .
C34 C -0.3519(3) 1.1926(3) 0.37854(16) 0.0559(8) Uani 1 1 d . . .
H34A H -0.4028 1.262 0.4039 0.067 Uiso 1 1 calc R . .
H34B H -0.382 1.2127 0.3364 0.067 Uiso 1 1 calc R . .

loop_
_atom_site_aniso_label
_atom_site_aniso_U_11
_atom_site_aniso_U_22
_atom_site_aniso_U_33
_atom_site_aniso_U_23
_atom_site_aniso_U_13
_atom_site_aniso_U_12
Na1 0.0431(6) 0.0425(6) 0.0400(6) -0.0174(5) 0.0015(5) 0.0023(5)
Na2 0.0485(6) 0.0379(6) 0.0378(6) -0.0131(4) 0.0017(5) 0.0038(5)
Si1 0.0379(4) 0.0382(4) 0.0322(4) -0.0048(3) 0.0027(3) -0.0054(3)
Si2 0.0465(5) 0.0402(4) 0.0433(4) -0.0189(3) 0.0134(3) -0.0170(3)
Si3 0.0497(5) 0.0382(4) 0.0349(4) -0.0091(3) 0.0115(3) -0.0104(3)
Si4 0.0430(4) 0.0396(4) 0.0374(4) -0.0054(3) -0.0002(3) -0.0115(3)
N1 0.0415(12) 0.0358(12) 0.0308(11) -0.0112(9) 0.0054(9) -0.0122(10)
N2 0.0403(12) 0.0349(11) 0.0318(11) -0.0097(9) 0.0060(9) -0.0089(9)
N3 0.0663(19) 0.0646(18) 0.0537(17) -0.0162(14) 0.0014(14) 0.0122(15)
N4 0.0642(18) 0.0606(17) 0.0528(16) -0.0196(14) -0.0056(14) 0.0149(14)
C1 0.075(2) 0.068(2) 0.0456(19) -0.0053(16) -0.0118(17) -0.0079(18)
C2 0.0515(18) 0.0589(19) 0.0477(18) -0.0014(14) 0.0160(14) -0.0007(15)
C3 0.0456(17) 0.0418(15) 0.0534(18) -0.0016(13) 0.0030(14) -0.0097(13)
C4 0.0477(19) 0.071(2) 0.097(3) -0.034(2) 0.0118(19) -0.0235(17)
C5 0.090(3) 0.0467(18) 0.065(2) -0.0085(16) 0.0140(19) -0.0311(18)
C6 0.081(3) 0.062(2) 0.064(2) -0.0339(17) 0.0175(18) -0.0326(19)
C7 0.070(2) 0.087(3) 0.050(2) -0.0335(18) 0.0188(17) -0.022(2)
C8 0.088(3) 0.059(2) 0.078(3) 0.0187(19) 0.022(2) -0.003(2)
C9 0.0533(19) 0.064(2) 0.057(2) -0.0170(16) 0.0167(15) -0.0237(16)
C10 0.0484(18) 0.065(2) 0.059(2) -0.0059(16) 0.0098(15) -0.0161(16)
C11 0.070(2) 0.0449(17) 0.071(2) -0.0085(15) -0.0106(18) -0.0188(16)
C12 0.063(2) 0.080(2) 0.055(2) -0.0016(17) -0.0124(17) -0.0221(19)
C13 0.0497(17) 0.0466(16) 0.0442(17) -0.0085(13) -0.0025(14) 0.0032(14)
C14 0.0443(16) 0.0404(15) 0.0387(15) -0.0125(12) 0.0072(12) -0.0064(12)
C15 0.061(2) 0.0574(19) 0.0417(17) -0.0078(14) -0.0079(14) 0.0033(15)
C16 0.056(2) 0.064(2) 0.0464(18) -0.0071(15) -0.0073(15) 0.0043(16)
C17 0.069(2) 0.0426(17) 0.061(2) -0.0130(15) 0.0078(17) -0.0072(15)
C18 0.0573(19) 0.0607(19) 0.0474(18) -0.0251(15) -0.0068(15) -0.0075(16)
C19 0.0453(17) 0.063(2) 0.0547(19) -0.0214(15) -0.0004(14) -0.0088(15)
C20 0.072(2) 0.0438(17) 0.064(2) -0.0087(15) 0.0156(17) -0.0173(16)
C21 0.074(2) 0.058(2) 0.061(2) -0.0051(16) 0.0305(18) -0.0189(18)
C22 0.077(2) 0.080(2) 0.0335(16) -0.0110(16) 0.0020(16) 0.0112(19)
C23 0.0471(19) 0.096(3) 0.068(2) -0.024(2) 0.0105(17) -0.0225(19)
C24 0.0453(16) 0.0491(17) 0.0417(16) -0.0089(13) -0.0045(13) 0.0024(13)
C25 0.0382(15) 0.0417(15) 0.0395(15) -0.0134(12) 0.0028(12) -0.0063(12)
C26 0.0480(18) 0.0570(18) 0.0486(18) -0.0090(14) -0.0090(14) 0.0011(14)
C27 0.0475(16) 0.0523(17) 0.0349(15) -0.0086(12) -0.0041(12) -0.0059(13)
C28 0.0543(19) 0.071(2) 0.0514(19) -0.0203(16) 0.0057(15) -0.0244(16)
C29 0.0598(19) 0.0371(15) 0.0534(18) -0.0032(13) 0.0075(15) -0.0157(14)
C30 0.060(2) 0.0491(17) 0.0494(18) -0.0087(14) 0.0103(15) -0.0125(15)
C31 0.0445(17) 0.0488(17) 0.0563(19) -0.0142(14) -0.0077(14) -0.0066(13)
C32 0.0294(14) 0.0548(17) 0.0545(18) -0.0131(14) 0.0028(12) -0.0065(12)
C33 0.0561(19) 0.0597(19) 0.0476(18) -0.0077(14) 0.0101(15) -0.0189(15)
C34 0.060(2) 0.0500(18) 0.0554(19) -0.0109(15) -0.0031(16) 0.0050(15)

loop_
_atom_type_symbol
_atom_type_description
_atom_type_scat_dispersion_real
_atom_type_scat_dispersion_imag
_atom_type_scat_source
C C 0.0033 0.0016 'International Tables Vol C Tables 4.2.6.8 and 6.1.1.4'
H H 0 0 'International Tables Vol C Tables 4.2.6.8 and 6.1.1.4'
N N 0.0061 0.0033 'International Tables Vol C Tables 4.2.6.8 and 6.1.1.4'
Na Na 0.0362 0.0249 'International Tables Vol C Tables 4.2.6.8 and 6.1.1.4'
Si Si 0.0817 0.0704 'International Tables Vol C Tables 4.2.6.8 and 6.1.1.4'

loop_
_geom_angle_atom_site_label_1
_geom_angle_atom_site_label_2
_geom_angle_atom_site_label_3
_geom_angle
_geom_angle_site_symmetry_1
_geom_angle_site_symmetry_3
_geom_angle_publ_flag
N1 Na1 N3 148.16(10) . . ?
N1 Na1 N2 101.50(8) . . ?
N3 Na1 N2 110.34(9) . . ?
N4 Na2 N2 148.43(10) . . ?
N4 Na2 N1 109.17(9) . . ?
N2 Na2 N1 101.63(8) . . ?
N1 Si1 C2 113.61(13) . . ?
N1 Si1 C1 117.04(15) . . ?
C2 Si1 C1 105.18(16) . . ?
N1 Si1 C3 109.46(12) . . ?
C2 Si1 C3 105.08(15) . . ?
C1 Si1 C3 105.53(15) . . ?
N1 Si2 C4 113.24(14) . . ?
N1 Si2 C6 115.86(13) . . ?
C4 Si2 C6 106.87(17) . . ?
N1 Si2 C5 110.60(14) . . ?
C4 Si2 C5 105.88(18) . . ?
C6 Si2 C5 103.51(17) . . ?
N2 Si3 C8 113.52(15) . . ?
N2 Si3 C9 111.47(13) . . ?
C8 Si3 C9 105.75(19) . . ?
N2 Si3 C7 115.28(14) . . ?
C8 Si3 C7 106.6(2) . . ?
C9 Si3 C7 103.33(16) . . ?
N2 Si4 C11 112.88(14) . . ?
N2 Si4 C12 116.21(14) . . ?
C11 Si4 C12 106.28(16) . . ?
N2 Si4 C10 110.21(13) . . ?
C11 Si4 C10 105.59(16) . . ?
C12 Si4 C10 104.84(17) . . ?
Si2 N1 Si1 128.15(13) . . ?
Si2 N1 Na1 118.09(11) . . ?
Si1 N1 Na1 104.28(10) . . ?
Si2 N1 Na2 103.00(11) . . ?
Si1 N1 Na2 114.10(11) . . ?
Na1 N1 Na2 78.38(7) . . ?
Si4 N2 Si3 126.08(13) . . ?
Si4 N2 Na2 105.33(10) . . ?
Si3 N2 Na2 118.98(11) . . ?
Si4 N2 Na1 115.26(11) . . ?
Si3 N2 Na1 103.00(11) . . ?
Na2 N2 Na1 78.34(7) . . ?
C13 N3 Na1 150.4(3) . . ?
C24 N4 Na2 160.7(3) . . ?
N3 C13 C14 178.3(4) . . ?
C13 C14 C15 109.9(2) . . ?
C13 C14 C20 108.5(2) . . ?
C15 C14 C20 110.3(3) . . ?
C13 C14 C19 109.2(2) . . ?
C15 C14 C19 110.1(2) . . ?
C20 C14 C19 108.7(3) . . ?
C14 C15 C16 109.2(2) . . ?
C23 C16 C17 109.3(3) . . ?
C23 C16 C15 109.5(3) . . ?
C17 C16 C15 108.9(3) . . ?
C16 C17 C18 110.1(3) . . ?
C22 C18 C17 109.0(3) . . ?
C22 C18 C19 109.7(3) . . ?
C17 C18 C19 109.7(3) . . ?
C18 C19 C14 108.3(2) . . ?
C21 C20 C14 109.3(2) . . ?
C22 C21 C23 109.3(3) . . ?
C22 C21 C20 109.9(3) . . ?
C23 C21 C20 108.4(3) . . ?
C21 C22 C18 110.4(3) . . ?
C16 C23 C21 110.3(3) . . ?
N4 C24 C25 178.7(4) . . ?
C24 C25 C31 109.9(2) . . ?
C24 C25 C30 109.2(2) . . ?
C31 C25 C30 109.7(2) . . ?
C24 C25 C26 110.0(2) . . ?
C31 C25 C26 109.1(2) . . ?
C30 C25 C26 108.9(2) . . ?
C25 C26 C27 109.8(2) . . ?
C33 C27 C28 110.5(3) . . ?
C33 C27 C26 108.4(2) . . ?
C28 C27 C26 107.8(2) . . ?
C29 C28 C27 110.6(2) . . ?
C28 C29 C34 110.4(3) . . ?
C28 C29 C30 109.8(3) . . ?
C34 C29 C30 108.8(3) . . ?
C29 C30 C25 108.8(2) . . ?
C25 C31 C32 109.2(2) . . ?
C33 C32 C34 110.3(3) . . ?
C33 C32 C31 109.4(3) . . ?
C34 C32 C31 108.3(3) . . ?
C27 C33 C32 110.9(2) . . ?
C32 C34 C29 109.7(3) . . ?

loop_
_geom_bond_atom_site_label_1
_geom_bond_atom_site_label_2
_geom_bond_distance
_geom_bond_site_symmetry_2
_geom_bond_publ_flag
Na1 N1 2.386(2) . ?
Na1 N3 2.389(3) . ?
Na1 N2 2.409(2) . ?
Na2 N4 2.366(3) . ?
Na2 N2 2.385(2) . ?
Na2 N1 2.406(2) . ?
Si1 N1 1.687(2) . ?
Si1 C2 1.877(3) . ?
Si1 C1 1.883(3) . ?
Si1 C3 1.891(3) . ?
Si2 N1 1.680(2) . ?
Si2 C4 1.875(4) . ?
Si2 C6 1.878(3) . ?
Si2 C5 1.889(4) . ?
Si3 N2 1.686(2) . ?
Si3 C8 1.872(4) . ?
Si3 C9 1.879(3) . ?
Si3 C7 1.885(3) . ?
Si4 N2 1.684(2) . ?
Si4 C11 1.877(3) . ?
Si4 C12 1.884(3) . ?
Si4 C10 1.885(3) . ?
N3 C13 1.151(4) . ?
N4 C24 1.145(4) . ?
C13 C14 1.471(4) . ?
C14 C15 1.521(4) . ?
C14 C20 1.532(4) . ?
C14 C19 1.548(4) . ?
C15 C16 1.524(4) . ?
C16 C23 1.522(5) . ?
C16 C17 1.522(5) . ?
C17 C18 1.526(5) . ?
C18 C22 1.512(5) . ?
C18 C19 1.527(4) . ?
C20 C21 1.525(4) . ?
C21 C22 1.512(5) . ?
C21 C23 1.523(6) . ?
C24 C25 1.463(4) . ?
C25 C31 1.532(4) . ?
C25 C30 1.543(4) . ?
C25 C26 1.543(4) . ?
C26 C27 1.554(4) . ?
C27 C33 1.502(4) . ?
C27 C28 1.515(4) . ?
C28 C29 1.513(5) . ?
C29 C34 1.524(5) . ?
C29 C30 1.531(4) . ?
C31 C32 1.542(4) . ?
C32 C33 1.517(4) . ?
C32 C34 1.524(4) . ?
